data_1572515
loop_
_publ_author_name
'Bojarska, Joanna'
'\/Lyczko, Krzysztof'
'Breza, Martin'
'Mieczkowski, Adam'

_publ_section_title
;
 Recurrent Supramolecular Patterns in a Series of Salts of Heterocyclic
 Polyamines and Heterocyclic Dicarboxylic Acids: Synthesis, Single-Crystal
 X-ray Structure, Hirshfeld Surface Analysis, Energy Framework, and
 Quantum Chemical Calculations
;
_journal_issue 8
_journal_name_full Crystals
_journal_page_first 733
_journal_paper_doi 10.3390/cryst14080733
_journal_volume 14
_journal_year 2024
_chemical_formula_moiety 'C6 H3 O4 S, C4 H6 Cl N4'
_chemical_formula_sum 'C10 H9 Cl N4 O4 S'
_chemical_formula_weight 316.72
_chemical_name_systematic '2,4-diamino-6-chloropyrimidin-3-ium 4-carboxythiophene-3-carboxylate'
_space_group_crystal_system monoclinic
_space_group_IT_number 14
_space_group_name_Hall '-P 2yn'
_space_group_name_H-M_alt 'P 1 21/n 1'
_atom_sites_solution_hydrogens mixed
_atom_sites_solution_primary direct
_audit_creation_date 2024-06-12
_audit_creation_method
;
Olex2 1.5
(compiled 2024.02.16 svn.r378c4104 for OlexSys, GUI svn.r6928)
;
_cell_angle_alpha 90
_cell_angle_beta 91.446(2)
_cell_angle_gamma 90
_cell_formula_units_Z 4
_cell_length_a 10.2509(2)
_cell_length_b 4.64879(11)
_cell_length_c 27.0791(7)
_cell_measurement_reflns_used 8428
_cell_measurement_temperature 100.0(1)
_cell_measurement_theta_max 70.3350
_cell_measurement_theta_min 3.2460
_cell_volume 1290.02(5)
_computing_cell_refinement 'CrysAlisPro 1.171.42.72a (Rigaku OD, 2022)'
_computing_data_collection 'CrysAlisPro 1.171.42.72a (Rigaku OD, 2022)'
_computing_data_reduction 'CrysAlisPro 1.171.42.72a (Rigaku OD, 2022)'
_computing_molecular_graphics 'Olex2 1.5 (Dolomanov et al., 2009)'
_computing_publication_material 'Olex2 1.5 (Dolomanov et al., 2009)'
_computing_structure_refinement 'SHELXL 2017/1 (Sheldrick, 2015)'
_diffrn_ambient_environment N~2~
_diffrn_ambient_temperature 100.0(1)
_diffrn_detector 'CCD plate'
_diffrn_detector_area_resol_mean 16.0131
_diffrn_detector_type Eos
_diffrn_measured_fraction_theta_full 1.000
_diffrn_measured_fraction_theta_max 0.996
_diffrn_measurement_details
;
List of Runs (angles in degrees, time in seconds):

  # Type    Start    End  Width  t~exp~   \w     \q     \k     \f   Frames
--------------------------------------------------------------------------
  1  \w    -21.00  34.00   1.00    1.05    --    0.00 -77.00-180.00   55
  2  \w    -83.00 -37.00   1.00    1.05    --    0.00 178.00 150.00   46
  3  \w    -21.00  34.00   1.00    1.05    --    0.00 -77.00  60.00   55
  4  \w   -128.00 -76.00   1.00    4.50    --  -55.71-125.00  30.00   52
  5  \w   -129.00 -82.00   1.00    4.50    --  -55.71 -77.00 -90.00   47
  6  \w   -129.00 -82.00   1.00    4.50    --  -55.71 -77.00 -30.00   47
  7  \w   -128.00 -76.00   1.00    4.50    --  -55.71-125.00 -30.00   52
  8  \w   -129.00 -82.00   1.00    4.50    --  -55.71 -77.00  60.00   47
  9  \w    -86.00  -6.00   1.00    4.50    --  -55.71 125.00 -90.00   80
 10  \w   -131.00 -83.00   1.00    4.50    --  -55.71 -94.00  30.00   48
 11  \w   -128.00 -76.00   1.00    4.50    --  -55.71-125.00-150.00   52
 12  \w   -132.00 -15.00   1.00    4.50    --  -55.71 -30.00 120.00  117
 13  \w    -17.00  90.00   1.00    4.50    --   55.71 -77.00  30.00  107
 14  \w     29.00 125.00   1.00    4.50    --   55.71  61.00  30.00   96
 15  \w     29.00 125.00   1.00    4.50    --   55.71  61.00-180.00   96
 16  \w     84.00 178.00   1.00    5.50    --  111.41  50.00-180.00   94
 17  \w     37.00 106.00   1.00    5.50    --  111.41 -91.00  60.00   69
 18  \w     39.00 108.00   1.00    5.50    --  111.41-111.00-120.00   69
 19  \w     39.00 145.00   1.00    5.50    --  111.41 -76.00 -38.00  106
 20  \w     37.00 145.00   1.00    5.50    --  111.41 -37.00 -60.00  108
 21  \w     61.00 146.00   1.00    5.50    --  111.41 178.00  60.00   85
 22  \w    103.00 178.00   1.00    5.50    --  111.41  77.00 -60.00   75
 23  \w     84.00 178.00   1.00    5.50    --  111.41  50.00-120.00   94
 24  \w     78.00 178.00   1.00    5.50    --  111.41  37.00  60.00  100
 25  \w     84.00 178.00   1.00    5.50    --  111.41  63.00  90.00   94
 26  \w     84.00 178.00   1.00    5.50    --  111.41  50.00-150.00   94
 27  \w     78.00 178.00   1.00    5.50    --  111.41  37.00 150.00  100
 28  \w     38.00 146.00   1.00    5.50    --  111.41 -77.00 150.00  108
 29  \w    -21.00  34.00   1.00    1.05    --    0.00 -77.00-120.00   55
 30  \w    -83.00 -37.00   1.00    1.05    --    0.00 178.00   0.00   46
 31  \w   -125.00 -29.00   1.00    4.50    --  -55.71 -61.00  60.00   96
 32  \w   -125.00 -29.00   1.00    4.50    --  -55.71 -61.00-150.00   96
 33  \w   -125.00 -29.00   1.00    4.50    --  -55.71 -61.00-120.00   96
 34  \w   -125.00 -29.00   1.00    4.50    --  -55.71 -61.00 -60.00   96
 35  \w   -125.00 -29.00   1.00    4.50    --  -55.71 -61.00  90.00   96
 36  \w   -128.00 -76.00   1.00    4.50    --  -55.71-125.00 120.00   52
 37  \w   -125.00 -29.00   1.00    4.50    --  -55.71 -61.00   0.00   96
 38  \w   -125.00 -29.00   1.00    4.50    --  -55.71 -61.00 120.00   96
 39  \w    -86.00  -6.00   1.00    4.50    --  -55.71 125.00 150.00   80
 40  \w   -125.00 -29.00   1.00    4.50    --  -55.71 -61.00-180.00   96
 41  \w     27.00 112.00   1.00    4.50    --   55.71-125.00 -60.00   85
 42  \w     29.00 125.00   1.00    4.50    --   55.71  61.00  90.00   96
 43  \w     84.00 178.00   1.00    5.50    --  111.41  50.00   0.00   94
 44  \w     78.00 178.00   1.00    5.50    --  111.41  37.00 -30.00  100
 45  \w     84.00 178.00   1.00    5.50    --  111.41  63.00 -90.00   94
;
_diffrn_measurement_device 'four-circle diffractometer'
_diffrn_measurement_device_type 'SuperNova, Dual, Cu at home/near, Eos'
_diffrn_measurement_method '\w scans'
_diffrn_orient_matrix_type 'CrysAlisPro convention (1999,Acta A55,543-557)'
_diffrn_orient_matrix_UB_11 -0.0587973000
_diffrn_orient_matrix_UB_12 0.2516115000
_diffrn_orient_matrix_UB_13 -0.0301619000
_diffrn_orient_matrix_UB_21 0.1381851000
_diffrn_orient_matrix_UB_22 0.1146469000
_diffrn_orient_matrix_UB_23 -0.0093278000
_diffrn_orient_matrix_UB_31 0.0057629000
_diffrn_orient_matrix_UB_32 -0.1827074000
_diffrn_orient_matrix_UB_33 -0.0473647000
_diffrn_radiation_monochromator mirror
_diffrn_radiation_probe x-ray
_diffrn_radiation_type 'Cu K\a'
_diffrn_radiation_wavelength 1.54184
_diffrn_reflns_av_R_equivalents 0.0310
_diffrn_reflns_av_unetI/netI 0.0189
_diffrn_reflns_Laue_measured_fraction_full 1.000
_diffrn_reflns_Laue_measured_fraction_max 0.996
_diffrn_reflns_limit_h_max 12
_diffrn_reflns_limit_h_min -12
_diffrn_reflns_limit_k_max 5
_diffrn_reflns_limit_k_min -5
_diffrn_reflns_limit_l_max 30
_diffrn_reflns_limit_l_min -33
_diffrn_reflns_number 16047
_diffrn_reflns_point_group_measured_fraction_full 1.000
_diffrn_reflns_point_group_measured_fraction_max 0.996
_diffrn_reflns_theta_full 67.684
_diffrn_reflns_theta_max 70.065
_diffrn_reflns_theta_min 3.265
_diffrn_source 'micro-focus sealed X-ray tube'
_diffrn_source_type 'SuperNova (Cu) X-ray Source'
_exptl_absorpt_coefficient_mu 4.348
_exptl_absorpt_correction_T_max 1.00000
_exptl_absorpt_correction_T_min 0.77476
_exptl_absorpt_correction_type multi-scan
_exptl_absorpt_process_details
;
CrysAlisPro 1.171.42.72a (Rigaku Oxford Diffraction, 2022)
Empirical absorption correction using spherical harmonics,
implemented in SCALE3 ABSPACK scaling algorithm.
;
_exptl_crystal_colour colourless
_exptl_crystal_colour_primary colourless
_exptl_crystal_density_diffrn 1.631
_exptl_crystal_description block
_exptl_crystal_F_000 648
_exptl_crystal_size_max 0.18
_exptl_crystal_size_mid 0.05
_exptl_crystal_size_min 0.04
_refine_diff_density_max 0.312
_refine_diff_density_min -0.311
_refine_diff_density_rms 0.054
_refine_ls_extinction_method none
_refine_ls_goodness_of_fit_ref 1.035
_refine_ls_hydrogen_treatment mixed
_refine_ls_matrix_type full
_refine_ls_number_parameters 205
_refine_ls_number_reflns 2443
_refine_ls_number_restraints 1
_refine_ls_restrained_S_all 1.037
_refine_ls_R_factor_all 0.0347
_refine_ls_R_factor_gt 0.0306
_refine_ls_shift/su_max 0.000
_refine_ls_shift/su_mean 0.000
_refine_ls_structure_factor_coef Fsqd
_refine_ls_weighting_details 'w=1/[\s^2^(Fo^2^)+(0.0464P)^2^+0.8126P] where P=(Fo^2^+2Fc^2^)/3'
_refine_ls_weighting_scheme calc
_refine_ls_wR_factor_gt 0.0809
_refine_ls_wR_factor_ref 0.0847
_reflns_Friedel_coverage 0.000
_reflns_number_gt 2199
_reflns_number_total 2443
_reflns_threshold_expression 'I > 2\s(I)'
_cod_data_source_file structures_1-7.cif
_cod_data_source_block k8a3
_cod_original_cell_volume 1290.03(5)
_cod_database_code 1572515
_shelx_shelxl_version_number 2017/1
_chemical_oxdiff_formula 'C10 H9 Cl1 N4 O4 S1'
_chemical_oxdiff_usercomment 'colourless block, 100K, Cu, 0.18x0.05x0.043'
_shelx_space_group_comment
;
The symmetry employed for this shelxl refinement is uniquely defined
by the following loop, which should always be used as a source of
symmetry information in preference to the above space-group names.
They are only intended as comments.
;
_olex2_refinement_description
;
1. Fixed Uiso
 At 1.2 times of:
  All C(H) groups
2. Restrained distances
 N4-H4A
 0.87 with sigma of 0.02
3.a Aromatic/amide H refined with riding coordinates:
 C9(H9), C4(H4), C1(H1)
;
_olex2_submission_special_instructions 'No special instructions were received'
_oxdiff_exptl_absorpt_empirical_details
;
Empirical correction (ABSPACK) includes:
- Absorption correction using spherical harmonics
- Frame scaling
;
_oxdiff_exptl_absorpt_empirical_full_max 1.500
_oxdiff_exptl_absorpt_empirical_full_min 0.730

loop_
_space_group_symop_operation_xyz
'x, y, z'
'-x+1/2, y+1/2, -z+1/2'
'-x, -y, -z'
'x-1/2, -y-1/2, z-1/2'

loop_
_atom_site_label
_atom_site_type_symbol
_atom_site_fract_x
_atom_site_fract_y
_atom_site_fract_z
_atom_site_U_iso_or_equiv
_atom_site_adp_type
_atom_site_occupancy
_atom_site_site_symmetry_order
_atom_site_calc_flag
_atom_site_refinement_flags_posn
_atom_site_refinement_flags_adp
_atom_site_refinement_flags_occupancy
_atom_site_disorder_assembly
_atom_site_disorder_group
Cl1 Cl 0.84127(4) 0.65453(10) 0.49953(2) 0.02862(14) Uani 1 1 d . . . . .
N2 N 0.49790(13) 0.4826(3) 0.40568(5) 0.0190(3) Uani 1 1 d . . . . .
N4 N 0.59650(16) 0.1258(3) 0.36135(6) 0.0207(3) Uani 1 1 d D . . . .
N1 N 0.60174(13) 0.7380(3) 0.47086(5) 0.0201(3) Uani 1 1 d . . . . .
N3 N 0.38870(14) 0.8359(3) 0.44716(6) 0.0209(3) Uani 1 1 d . . . . .
C8 C 0.60530(17) 0.3201(4) 0.39714(6) 0.0198(4) Uani 1 1 d . . . . .
C10 C 0.70731(16) 0.5776(4) 0.46179(6) 0.0203(4) Uani 1 1 d . . . . .
C9 C 0.71750(17) 0.3673(4) 0.42684(6) 0.0216(4) Uani 1 1 d . . . . .
H9 H 0.795427 0.260025 0.422886 0.026 Uiso 1 1 calc R U . . .
C7 C 0.49690(16) 0.6856(4) 0.44173(6) 0.0190(3) Uani 1 1 d . . . . .
S1 S -0.00883(4) 0.13362(9) 0.23388(2) 0.02197(13) Uani 1 1 d . . . . .
O2 O 0.17784(12) 0.6407(3) 0.38021(5) 0.0274(3) Uani 1 1 d . . . . .
O4 O -0.22368(12) 0.7441(3) 0.32730(5) 0.0255(3) Uani 1 1 d . . . . .
O3 O -0.04948(13) 0.8121(3) 0.37512(5) 0.0266(3) Uani 1 1 d . . . . .
O1 O 0.31255(12) 0.3511(3) 0.34077(5) 0.0276(3) Uani 1 1 d . . . . .
C3 C -0.03727(16) 0.4795(4) 0.30657(6) 0.0194(3) Uani 1 1 d . . . . .
C4 C -0.10377(17) 0.3582(4) 0.26734(6) 0.0211(4) Uani 1 1 d . . . . .
H4 H -0.193120 0.395176 0.259624 0.025 Uiso 1 1 calc R U . . .
C6 C -0.10906(17) 0.6898(4) 0.33768(6) 0.0212(4) Uani 1 1 d . . . . .
C5 C 0.20226(16) 0.4633(4) 0.34614(6) 0.0221(4) Uani 1 1 d . . . . .
C2 C 0.09683(16) 0.3826(4) 0.30941(6) 0.0199(4) Uani 1 1 d . . . . .
C1 C 0.12319(17) 0.1940(4) 0.27229(6) 0.0211(4) Uani 1 1 d . . . . .
H1 H 0.205882 0.105959 0.268259 0.025 Uiso 1 1 calc R U . . .
H4A H 0.6585(17) 0.025(4) 0.3556(7) 0.017(5) Uiso 1 1 d D . . . .
H4B H 0.527(2) 0.113(5) 0.3456(8) 0.024(5) Uiso 1 1 d . . . . .
H3A H 0.320(2) 0.795(5) 0.4282(9) 0.032(6) Uiso 1 1 d . . . . .
H3B H 0.385(2) 0.960(5) 0.4708(9) 0.031(6) Uiso 1 1 d . . . . .
H2 H 0.425(2) 0.451(6) 0.3865(10) 0.046(7) Uiso 1 1 d . . . . .
H3 H 0.034(3) 0.751(6) 0.3791(10) 0.056(8) Uiso 1 1 d . . . . .

loop_
_atom_site_aniso_label
_atom_site_aniso_U_11
_atom_site_aniso_U_22
_atom_site_aniso_U_33
_atom_site_aniso_U_23
_atom_site_aniso_U_13
_atom_site_aniso_U_12
Cl1 0.0200(2) 0.0408(3) 0.0246(2) -0.00450(18) -0.00783(17) 0.00076(17)
N2 0.0178(7) 0.0237(7) 0.0154(7) -0.0001(6) -0.0028(5) 0.0001(6)
N4 0.0199(8) 0.0236(8) 0.0182(8) -0.0024(6) -0.0034(6) 0.0029(6)
N1 0.0188(7) 0.0248(7) 0.0164(7) -0.0002(6) -0.0022(5) -0.0005(6)
N3 0.0191(7) 0.0253(8) 0.0180(8) -0.0049(6) -0.0038(6) 0.0011(6)
C8 0.0216(8) 0.0226(8) 0.0151(8) 0.0046(7) 0.0018(6) -0.0003(7)
C10 0.0174(8) 0.0274(9) 0.0161(8) 0.0040(7) -0.0020(6) -0.0017(7)
C9 0.0196(8) 0.0260(9) 0.0190(9) 0.0030(7) -0.0004(7) 0.0022(7)
C7 0.0201(8) 0.0221(8) 0.0147(8) 0.0026(6) 0.0000(6) -0.0016(7)
S1 0.0214(2) 0.0265(2) 0.0178(2) -0.00343(16) -0.00287(16) -0.00063(16)
O2 0.0214(6) 0.0395(8) 0.0210(7) -0.0081(6) -0.0045(5) 0.0012(5)
O4 0.0210(6) 0.0352(7) 0.0200(7) -0.0013(5) -0.0022(5) 0.0053(5)
O3 0.0218(6) 0.0363(7) 0.0217(7) -0.0073(5) -0.0027(5) 0.0023(5)
O1 0.0191(6) 0.0391(8) 0.0245(7) -0.0046(6) -0.0049(5) 0.0033(5)
C3 0.0200(8) 0.0239(8) 0.0143(8) 0.0029(7) -0.0016(6) -0.0022(7)
C4 0.0189(8) 0.0263(9) 0.0180(9) 0.0013(7) -0.0006(7) 0.0010(7)
C6 0.0213(8) 0.0276(9) 0.0147(8) 0.0037(7) 0.0001(7) -0.0015(7)
C5 0.0201(8) 0.0289(9) 0.0172(9) 0.0040(7) -0.0020(7) -0.0023(7)
C2 0.0192(8) 0.0238(9) 0.0167(8) 0.0031(7) -0.0007(7) -0.0024(7)
C1 0.0181(8) 0.0264(9) 0.0189(9) 0.0025(7) -0.0013(7) -0.0003(7)

loop_
_atom_type_symbol
_atom_type_description
_atom_type_scat_dispersion_real
_atom_type_scat_dispersion_imag
_atom_type_scat_source
C C 0.0181 0.0091 'International Tables Vol C Tables 4.2.6.8 and 6.1.1.4'
H H 0.0000 0.0000 'International Tables Vol C Tables 4.2.6.8 and 6.1.1.4'
Cl Cl 0.3639 0.7018 'International Tables Vol C Tables 4.2.6.8 and 6.1.1.4'
N N 0.0311 0.0180 'International Tables Vol C Tables 4.2.6.8 and 6.1.1.4'
O O 0.0492 0.0322 'International Tables Vol C Tables 4.2.6.8 and 6.1.1.4'
S S 0.3331 0.5567 'International Tables Vol C Tables 4.2.6.8 and 6.1.1.4'

loop_
_geom_angle_atom_site_label_1
_geom_angle_atom_site_label_2
_geom_angle_atom_site_label_3
_geom_angle
_geom_angle_site_symmetry_1
_geom_angle_site_symmetry_3
_geom_angle_publ_flag
C8 N2 H2 118.0(17) . . ?
C7 N2 C8 121.94(15) . . ?
C7 N2 H2 120.0(17) . . ?
C8 N4 H4A 119.8(14) . . ?
C8 N4 H4B 118.1(15) . . ?
H4A N4 H4B 122(2) . . ?
C7 N1 C10 115.46(15) . . ?
C7 N3 H3A 118.9(15) . . ?
C7 N3 H3B 119.5(15) . . ?
H3A N3 H3B 121(2) . . ?
N2 C8 C9 118.10(16) . . ?
N4 C8 N2 117.53(16) . . ?
N4 C8 C9 124.37(16) . . ?
N1 C10 Cl1 114.15(13) . . ?
N1 C10 C9 126.90(15) . . ?
C9 C10 Cl1 118.96(13) . . ?
C8 C9 H9 122.2 . . ?
C10 C9 C8 115.63(16) . . ?
C10 C9 H9 122.2 . . ?
N1 C7 N2 121.96(16) . . ?
N3 C7 N2 117.96(15) . . ?
N3 C7 N1 120.08(16) . . ?
C4 S1 C1 91.72(9) . . ?
C6 O3 H3 112.3(18) . . ?
C4 C3 C6 117.62(15) . . ?
C4 C3 C2 111.53(15) . . ?
C2 C3 C6 130.81(15) . . ?
S1 C4 H4 123.7 . . ?
C3 C4 S1 112.65(13) . . ?
C3 C4 H4 123.7 . . ?
O4 C6 O3 121.10(17) . . ?
O4 C6 C3 119.14(16) . . ?
O3 C6 C3 119.76(15) . . ?
O2 C5 C2 119.60(15) . . ?
O1 C5 O2 123.31(16) . . ?
O1 C5 C2 117.09(16) . . ?
C3 C2 C5 128.77(16) . . ?
C1 C2 C3 111.46(15) . . ?
C1 C2 C5 119.77(15) . . ?
S1 C1 H1 123.7 . . ?
C2 C1 S1 112.64(13) . . ?
C2 C1 H1 123.7 . . ?

loop_
_geom_bond_atom_site_label_1
_geom_bond_atom_site_label_2
_geom_bond_distance
_geom_bond_site_symmetry_2
_geom_bond_publ_flag
Cl1 C10 1.7285(17) . ?
N2 C8 1.360(2) . ?
N2 C7 1.358(2) . ?
N2 H2 0.91(3) . ?
N4 C8 1.326(2) . ?
N4 H4A 0.808(15) . ?
N4 H4B 0.82(2) . ?
N1 C10 1.342(2) . ?
N1 C7 1.339(2) . ?
N3 C7 1.322(2) . ?
N3 H3A 0.89(2) . ?
N3 H3B 0.86(2) . ?
C8 C9 1.404(2) . ?
C10 C9 1.367(3) . ?
C9 H9 0.9500 . ?
S1 C4 1.7036(18) . ?
S1 C1 1.7090(17) . ?
O2 C5 1.267(2) . ?
O4 C6 1.227(2) . ?
O3 C6 1.301(2) . ?
O3 H3 0.90(3) . ?
O1 C5 1.257(2) . ?
C3 C4 1.369(2) . ?
C3 C6 1.496(2) . ?
C3 C2 1.447(2) . ?
C4 H4 0.9500 . ?
C5 C2 1.498(2) . ?
C2 C1 1.366(3) . ?
C1 H1 0.9500 . ?

loop_
_geom_hbond_atom_site_label_D
_geom_hbond_atom_site_label_H
_geom_hbond_atom_site_label_A
_geom_hbond_distance_DH
_geom_hbond_distance_HA
_geom_hbond_distance_DA
_geom_hbond_angle_DHA
_geom_hbond_site_symmetry_A
_geom_hbond_publ_flag
C4 H4 O4 0.95 2.58 3.122(2) 116.5 2_445 yes
N4 H4A O4 0.808(15) 1.949(16) 2.735(2) 164(2) 1_645 yes
N4 H4B O1 0.82(2) 2.46(2) 3.130(2) 139.0(19) . yes
N3 H3A O2 0.89(2) 2.05(2) 2.930(2) 170(2) . yes
N3 H3B N1 0.86(2) 2.12(3) 2.975(2) 173(2) 3_676 yes
N2 H2 O1 0.91(3) 1.74(3) 2.6277(19) 166(2) . yes
O3 H3 O2 0.90(3) 1.56(3) 2.4633(17) 174(3) . yes

loop_
_geom_torsion_atom_site_label_1
_geom_torsion_atom_site_label_2
_geom_torsion_atom_site_label_3
_geom_torsion_atom_site_label_4
_geom_torsion
_geom_torsion_site_symmetry_1
_geom_torsion_site_symmetry_2
_geom_torsion_site_symmetry_3
_geom_torsion_site_symmetry_4
_geom_torsion_publ_flag
Cl1 C10 C9 C8 -179.09(13) . . . . ?
N2 C8 C9 C10 -0.4(2) . . . . ?
N4 C8 C9 C10 179.99(17) . . . . ?
N1 C10 C9 C8 1.0(3) . . . . ?
C8 N2 C7 N1 0.2(3) . . . . ?
C8 N2 C7 N3 179.30(15) . . . . ?
C10 N1 C7 N2 0.3(2) . . . . ?
C10 N1 C7 N3 -178.80(16) . . . . ?
C7 N2 C8 N4 179.49(15) . . . . ?
C7 N2 C8 C9 -0.1(2) . . . . ?
C7 N1 C10 Cl1 179.17(12) . . . . ?
C7 N1 C10 C9 -0.9(3) . . . . ?
O2 C5 C2 C3 -0.5(3) . . . . ?
O2 C5 C2 C1 179.26(16) . . . . ?
O1 C5 C2 C3 -179.56(17) . . . . ?
O1 C5 C2 C1 0.2(3) . . . . ?
C3 C2 C1 S1 0.59(19) . . . . ?
C4 S1 C1 C2 -0.68(14) . . . . ?
C4 C3 C6 O4 0.5(2) . . . . ?
C4 C3 C6 O3 -179.49(16) . . . . ?
C4 C3 C2 C5 179.60(17) . . . . ?
C4 C3 C2 C1 -0.2(2) . . . . ?
C6 C3 C4 S1 177.72(12) . . . . ?
C6 C3 C2 C5 1.8(3) . . . . ?
C6 C3 C2 C1 -177.91(17) . . . . ?
C5 C2 C1 S1 -179.18(13) . . . . ?
C2 C3 C4 S1 -0.36(19) . . . . ?
C2 C3 C6 O4 178.13(17) . . . . ?
C2 C3 C6 O3 -1.8(3) . . . . ?
C1 S1 C4 C3 0.59(14) . . . . ?
